data_4344050
loop_
_publ_author_name
'Rajaratnam, Rajathees'
'Martin, Elisabeth K.'
'D\"orr, Markus'
'Harms, Klaus'
'Casini, Angela'
'Meggers, Eric'

_publ_section_title
;
 Correlation between the Stereochemistry and Bioactivity in Octahedral
 Rhodium Prolinato Complexes.
;
_journal_issue 16
_journal_name_full 'Inorganic chemistry'
_journal_page_first 8111
_journal_page_last 8120
_journal_paper_doi 10.1021/acs.inorgchem.5b01349
_journal_volume 54
_journal_year 2015
_chemical_absolute_configuration ad
_chemical_formula_moiety 'C28 H21 Cl N5 O4 Rh, C H2 Cl2'
_chemical_formula_sum 'C29 H23 Cl3 N5 O4 Rh'
_chemical_formula_weight 714.78
_space_group_crystal_system orthorhombic
_space_group_IT_number 19
_space_group_name_Hall 'P 2ac 2ab'
_space_group_name_H-M_alt 'P 21 21 21'
_symmetry_space_group_name_Hall 'P 2ac 2ab'
_symmetry_space_group_name_H-M 'P 21 21 21'
_atom_sites_solution_hydrogens geom
_atom_sites_solution_primary direct
_atom_sites_solution_secondary difmap
_audit_creation_method SHELXL-2014/7
_cell_angle_alpha 90
_cell_angle_beta 90
_cell_angle_gamma 90
_cell_formula_units_Z 4
_cell_length_a 8.6511(6)
_cell_length_b 13.3092(9)
_cell_length_c 23.6366(14)
_cell_measurement_reflns_used 3995
_cell_measurement_temperature 100(2)
_cell_measurement_theta_max 27.2109
_cell_measurement_theta_min 2.3046
_cell_volume 2721.5(3)
_computing_cell_refinement 'BRUKER SAINT'
_computing_data_collection 'BRUKER APEX2 2014.9-0'
_computing_data_reduction 'SAINT V8.30C (Bruker AXS Inc., 2013)'
_computing_molecular_graphics 'DIAMOND (Crystal Impact)'
_computing_structure_refinement 'SHELXL-2014/7 (Sheldrick, 2014)'
_computing_structure_solution 'XT V2014/1 (Bruker AXS Inc., 2014)'
_diffrn_ambient_temperature 100(2)
_diffrn_detector_area_resol_mean 7.9
_diffrn_measured_fraction_theta_full 0.999
_diffrn_measured_fraction_theta_max 0.998
_diffrn_measurement_device_type 'Bruker D8 QUEST area detector'
_diffrn_measurement_method '\w and \f scans'
_diffrn_radiation_type MoK\a
_diffrn_radiation_wavelength 0.71073
_diffrn_reflns_av_R_equivalents 0.0543
_diffrn_reflns_av_unetI/netI 0.0733
_diffrn_reflns_laue_measured_fraction_full 0.999
_diffrn_reflns_laue_measured_fraction_max 0.998
_diffrn_reflns_limit_h_max 10
_diffrn_reflns_limit_h_min -10
_diffrn_reflns_limit_k_max 16
_diffrn_reflns_limit_k_min -14
_diffrn_reflns_limit_l_max 28
_diffrn_reflns_limit_l_min -28
_diffrn_reflns_number 11484
_diffrn_reflns_point_group_measured_fraction_full 0.998
_diffrn_reflns_point_group_measured_fraction_max 0.998
_diffrn_reflns_theta_full 25.242
_diffrn_reflns_theta_max 25.498
_diffrn_reflns_theta_min 2.918
_diffrn_source 'microfocus sealed X-ray tube'
_exptl_absorpt_coefficient_mu 0.970
_exptl_absorpt_correction_T_max 0.99
_exptl_absorpt_correction_T_min 0.81
_exptl_absorpt_correction_type multi-scan
_exptl_absorpt_process_details 'SADABS V2012/1 (Bruker AXS Inc.)'
_exptl_crystal_colour red
_exptl_crystal_density_diffrn 1.745
_exptl_crystal_density_method 'not measured'
_exptl_crystal_description plate
_exptl_crystal_F_000 1440
_exptl_crystal_size_max 0.510
_exptl_crystal_size_mid 0.220
_exptl_crystal_size_min 0.010
_refine_diff_density_max 0.513
_refine_diff_density_min -0.495
_refine_diff_density_rms 0.091
_refine_ls_abs_structure_details
; 
 Flack x determined using 1580 quotients [(I+)-(I-)]/[(I+)+(I-)] 
 (Parsons, Flack and Wagner, Acta Cryst. B69 (2013) 249-259). 
;
_refine_ls_abs_structure_Flack -0.07(2)
_refine_ls_extinction_method none
_refine_ls_goodness_of_fit_ref 1.012
_refine_ls_hydrogen_treatment constr
_refine_ls_matrix_type full
_refine_ls_number_parameters 379
_refine_ls_number_reflns 5061
_refine_ls_number_restraints 0
_refine_ls_restrained_S_all 1.012
_refine_ls_R_factor_all 0.0508
_refine_ls_R_factor_gt 0.0358
_refine_ls_shift/su_max 0.000
_refine_ls_shift/su_mean 0.000
_refine_ls_structure_factor_coef Fsqd
_refine_ls_weighting_details 'w=1/[\s^2^(Fo^2^)+(0.0236P)^2^] where P=(Fo^2^+2Fc^2^)/3'
_refine_ls_weighting_scheme calc
_refine_ls_wR_factor_gt 0.0646
_refine_ls_wR_factor_ref 0.0686
_reflns_Friedel_coverage 0.755
_reflns_friedel_fraction_full 0.998
_reflns_friedel_fraction_max 0.997
_reflns_number_gt 4306
_reflns_number_total 5061
_reflns_threshold_expression 'I > 2\s(I)'
_cod_data_source_file ic5b01349_si_002.cif
_cod_data_source_block Delta-R-Rh1
_cod_depositor_comments 'Adding full bibliography for 4344050--4344051.cif.'
_cod_database_code 4344050
_shelx_shelxl_version_number 2014/7
_shelx_space_group_comment
; 
The symmetry employed for this shelxl refinement is uniquely defined 
by the following loop, which should always be used as a source of 
symmetry information in preference to the above space-group names. 
They are only intended as comments. 
;
_shelx_estimated_absorpt_t_min 0.638
_shelx_estimated_absorpt_t_max 0.990

loop_
_space_group_symop_operation_xyz
'x, y, z'
'-x+1/2, -y, z+1/2'
'-x, y+1/2, -z+1/2'
'x+1/2, -y+1/2, -z'

loop_
_atom_site_label
_atom_site_type_symbol
_atom_site_fract_x
_atom_site_fract_y
_atom_site_fract_z
_atom_site_U_iso_or_equiv
_atom_site_adp_type
_atom_site_occupancy
_atom_site_site_symmetry_order
_atom_site_calc_flag
_atom_site_refinement_flags_posn
_atom_site_refinement_flags_adp
Rh1 Rh 0.38944(5) 0.04740(4) 0.28318(2) 0.01006(11) Uani 1 1 d . .
Cl1 Cl 0.60767(19) -0.05186(12) 0.30044(5) 0.0164(3) Uani 1 1 d . .
O13 O 0.3437(5) -0.0384(4) 0.58543(15) 0.0233(11) Uani 1 1 d . .
O15 O 0.6543(5) 0.2362(3) 0.55928(15) 0.0189(11) Uani 1 1 d . .
O34 O 0.0504(5) -0.0992(3) 0.20446(14) 0.0200(11) Uani 1 1 d . .
O35 O 0.2793(5) -0.0608(3) 0.24015(14) 0.0132(9) Uani 1 1 d . .
N1 N 0.4894(6) 0.1534(4) 0.33585(17) 0.0109(11) Uani 1 1 d . .
N4 N 0.3021(6) -0.0033(4) 0.35770(17) 0.0095(11) Uani 1 1 d . .
N14 N 0.5085(6) 0.0982(4) 0.58636(18) 0.0189(13) Uani 1 1 d . .
H14 H 0.5317 0.0988 0.6226 0.023 Uiso 1 1 calc R U
N21 N 0.4714(6) 0.1005(4) 0.20836(17) 0.0127(11) Uani 1 1 d . .
N28 N 0.2055(6) 0.1366(4) 0.26043(17) 0.0103(11) Uani 1 1 d . .
C2 C 0.4643(7) 0.1299(5) 0.3914(2) 0.0112(13) Uani 1 1 d . .
C3 C 0.3692(6) 0.0470(5) 0.40097(18) 0.0103(12) Uani 1 1 d . .
C5 C 0.2248(7) -0.0841(5) 0.3821(2) 0.0116(14) Uani 1 1 d . .
C6 C 0.1368(7) -0.1589(4) 0.3564(2) 0.0136(14) Uani 1 1 d . .
H6 H 0.1273 -0.1622 0.3164 0.016 Uiso 1 1 calc R U
C7 C 0.0641(7) -0.2278(5) 0.3907(2) 0.0153(14) Uani 1 1 d . .
H7 H 0.0038 -0.2796 0.3739 0.018 Uiso 1 1 calc R U
C8 C 0.0772(8) -0.2231(5) 0.4499(2) 0.0172(16) Uani 1 1 d . .
H8 H 0.0241 -0.2713 0.4723 0.021 Uiso 1 1 calc R U
C9 C 0.1649(7) -0.1505(5) 0.4762(2) 0.0144(14) Uani 1 1 d . .
H9 H 0.1735 -0.1488 0.5163 0.017 Uiso 1 1 calc R U
C10 C 0.2407(7) -0.0798(5) 0.4431(2) 0.0132(14) Uani 1 1 d . .
C11 C 0.3369(7) 0.0056(5) 0.4544(2) 0.0106(14) Uani 1 1 d . .
C12 C 0.4086(7) 0.0555(5) 0.49962(18) 0.0111(12) Uani 1 1 d . .
C13 C 0.4117(7) 0.0290(5) 0.5620(2) 0.0157(15) Uani 1 1 d . .
C15 C 0.5662(8) 0.1679(5) 0.5475(2) 0.0148(15) Uani 1 1 d . .
C16 C 0.5011(7) 0.1393(5) 0.4919(2) 0.0143(14) Uani 1 1 d . .
C17 C 0.5320(7) 0.1805(5) 0.4375(2) 0.0114(14) Uani 1 1 d . .
C18 C 0.6247(8) 0.2642(5) 0.4245(2) 0.0172(14) Uani 1 1 d . .
H18 H 0.6730 0.3019 0.4536 0.021 Uiso 1 1 calc R U
C19 C 0.6441(7) 0.2906(5) 0.3681(2) 0.0156(15) Uani 1 1 d . .
H19 H 0.7040 0.3480 0.3587 0.019 Uiso 1 1 calc R U
C20 C 0.5765(7) 0.2337(5) 0.3251(2) 0.0153(15) Uani 1 1 d . .
H20 H 0.5931 0.2529 0.2869 0.018 Uiso 1 1 calc R U
C22 C 0.5796(7) 0.0572(5) 0.1762(2) 0.0182(14) Uani 1 1 d . .
H22 H 0.6291 -0.0019 0.1896 0.022 Uiso 1 1 calc R U
C23 C 0.6220(9) 0.0955(5) 0.1239(2) 0.0221(15) Uani 1 1 d . .
H23 H 0.7003 0.0641 0.1019 0.027 Uiso 1 1 calc R U
C24 C 0.5481(8) 0.1799(6) 0.1046(2) 0.0228(17) Uani 1 1 d . .
H24 H 0.5775 0.2090 0.0695 0.027 Uiso 1 1 calc R U
C25 C 0.4309(7) 0.2229(5) 0.1361(2) 0.0175(16) Uani 1 1 d . .
H25 H 0.3771 0.2801 0.1223 0.021 Uiso 1 1 calc R U
C26 C 0.3927(9) 0.1817(4) 0.1880(2) 0.0150(13) Uani 1 1 d . .
C27 C 0.2729(7) 0.2203(4) 0.2274(2) 0.0136(14) Uani 1 1 d . .
H27A H 0.3196 0.2701 0.2534 0.016 Uiso 1 1 calc R U
H27B H 0.1904 0.2544 0.2056 0.016 Uiso 1 1 calc R U
C29 C 0.1082(8) 0.1762(5) 0.3088(2) 0.0185(14) Uani 1 1 d . .
H29A H 0.1664 0.1732 0.3448 0.022 Uiso 1 1 calc R U
H29B H 0.0772 0.2467 0.3017 0.022 Uiso 1 1 calc R U
C30 C -0.0314(8) 0.1089(5) 0.3111(2) 0.0215(16) Uani 1 1 d . .
H30A H -0.1196 0.1425 0.3299 0.026 Uiso 1 1 calc R U
H30B H -0.0083 0.0451 0.3309 0.026 Uiso 1 1 calc R U
C31 C -0.0635(7) 0.0914(5) 0.2486(2) 0.0204(16) Uani 1 1 d . .
H31A H -0.1312 0.0322 0.2430 0.024 Uiso 1 1 calc R U
H31B H -0.1127 0.1510 0.2311 0.024 Uiso 1 1 calc R U
C32 C 0.0957(7) 0.0733(4) 0.2244(2) 0.0137(13) Uani 1 1 d . .
H32 H 0.0979 0.0996 0.1847 0.016 Uiso 1 1 calc R U
C33 C 0.1421(6) -0.0376(5) 0.2233(2) 0.0148(14) Uani 1 1 d . .
Cl2 Cl 0.4083(3) 0.41460(14) 0.52460(9) 0.0466(5) Uani 1 1 d . .
Cl3 Cl 0.2240(2) 0.59715(14) 0.52324(7) 0.0261(4) Uani 1 1 d . .
C100 C 0.3282(8) 0.5124(5) 0.5653(2) 0.0228(17) Uani 1 1 d . .
H10A H 0.2586 0.4835 0.5943 0.027 Uiso 1 1 calc R U
H10B H 0.4121 0.5487 0.5851 0.027 Uiso 1 1 calc R U

loop_
_atom_site_aniso_label
_atom_site_aniso_U_11
_atom_site_aniso_U_22
_atom_site_aniso_U_33
_atom_site_aniso_U_23
_atom_site_aniso_U_13
_atom_site_aniso_U_12
Rh1 0.0125(2) 0.0087(2) 0.00899(17) -0.0002(2) 0.0005(2) 0.0001(2)
Cl1 0.0166(7) 0.0137(7) 0.0188(6) 0.0034(6) 0.0014(6) 0.0053(9)
O13 0.033(3) 0.021(3) 0.0159(18) 0.007(2) -0.0021(17) -0.009(2)
O15 0.024(3) 0.019(3) 0.0142(19) -0.0051(19) -0.0025(18) -0.006(2)
O34 0.026(3) 0.021(3) 0.013(2) -0.0003(18) -0.0048(17) -0.013(2)
O35 0.018(2) 0.011(3) 0.0106(16) -0.0035(17) -0.0007(16) 0.001(2)
N1 0.011(3) 0.009(3) 0.013(2) 0.000(2) 0.000(2) 0.000(2)
N4 0.009(3) 0.007(3) 0.013(2) 0.000(2) 0.001(2) -0.001(2)
N14 0.027(3) 0.023(3) 0.007(2) 0.000(2) 0.000(2) -0.003(3)
N21 0.013(3) 0.013(3) 0.011(2) -0.002(2) 0.000(2) -0.001(2)
N28 0.010(3) 0.009(3) 0.012(2) 0.002(2) -0.002(2) -0.001(2)
C2 0.012(3) 0.008(3) 0.014(3) 0.003(3) 0.001(2) 0.003(3)
C3 0.010(3) 0.009(3) 0.012(2) 0.000(3) 0.002(2) 0.000(3)
C5 0.008(3) 0.014(3) 0.013(3) 0.001(2) 0.000(2) 0.001(3)
C6 0.017(4) 0.009(3) 0.015(3) -0.002(2) -0.001(3) -0.004(3)
C7 0.012(4) 0.014(3) 0.020(3) -0.003(3) -0.002(3) -0.003(3)
C8 0.019(4) 0.014(4) 0.018(3) 0.005(3) 0.002(3) -0.001(3)
C9 0.019(4) 0.014(4) 0.011(3) 0.003(3) 0.002(2) 0.004(3)
C10 0.013(4) 0.012(4) 0.015(3) -0.001(2) 0.000(2) 0.001(3)
C11 0.009(4) 0.007(3) 0.015(3) 0.003(2) 0.001(2) 0.002(2)
C12 0.008(3) 0.016(3) 0.009(2) -0.003(3) 0.002(2) 0.006(3)
C13 0.013(4) 0.020(4) 0.014(3) -0.002(3) 0.002(3) 0.002(3)
C15 0.017(4) 0.013(4) 0.014(3) -0.005(3) 0.001(3) 0.003(3)
C16 0.013(4) 0.014(4) 0.017(3) -0.002(3) 0.000(3) -0.002(3)
C17 0.008(3) 0.015(4) 0.011(3) -0.003(3) 0.000(2) 0.002(3)
C18 0.015(4) 0.019(4) 0.017(3) -0.003(3) 0.001(3) -0.006(3)
C19 0.020(4) 0.007(3) 0.020(3) 0.001(3) -0.001(3) -0.009(3)
C20 0.015(4) 0.014(4) 0.017(3) 0.007(3) 0.002(3) 0.001(3)
C22 0.016(4) 0.020(4) 0.019(3) -0.001(3) -0.002(2) -0.001(3)
C23 0.020(4) 0.029(4) 0.018(3) 0.000(3) 0.003(3) -0.001(4)
C24 0.027(4) 0.029(4) 0.012(3) 0.002(3) 0.005(3) -0.009(3)
C25 0.023(4) 0.015(4) 0.014(3) 0.003(3) -0.007(3) -0.011(3)
C26 0.017(4) 0.015(3) 0.012(3) -0.003(2) -0.006(3) -0.008(4)
C27 0.016(4) 0.008(3) 0.016(3) 0.004(2) -0.002(3) -0.002(3)
C29 0.024(4) 0.017(3) 0.015(2) -0.003(2) 0.001(3) 0.009(4)
C30 0.019(4) 0.026(4) 0.020(3) 0.004(3) 0.006(3) 0.005(3)
C31 0.010(4) 0.020(4) 0.031(3) 0.004(3) 0.001(3) 0.001(3)
C32 0.012(3) 0.019(3) 0.011(2) -0.001(2) -0.004(3) -0.004(3)
C33 0.021(4) 0.019(3) 0.004(2) 0.002(3) 0.003(2) -0.001(3)
Cl2 0.0318(12) 0.0254(10) 0.0826(13) -0.0084(10) 0.0118(12) 0.0025(10)
Cl3 0.0237(10) 0.0262(10) 0.0284(8) 0.0043(8) -0.0022(7) 0.0011(8)
C100 0.020(4) 0.023(4) 0.025(3) 0.003(3) -0.001(3) -0.004(3)

loop_
_atom_type_symbol
_atom_type_description
_atom_type_scat_dispersion_real
_atom_type_scat_dispersion_imag
_atom_type_scat_source
C C 0.0033 0.0016 'International Tables Vol C Tables 4.2.6.8 and 6.1.1.4'
H H 0.0000 0.0000 'International Tables Vol C Tables 4.2.6.8 and 6.1.1.4'
N N 0.0061 0.0033 'International Tables Vol C Tables 4.2.6.8 and 6.1.1.4'
O O 0.0106 0.0060 'International Tables Vol C Tables 4.2.6.8 and 6.1.1.4'
Cl Cl 0.1484 0.1585 'International Tables Vol C Tables 4.2.6.8 and 6.1.1.4'
Rh Rh -1.1178 0.9187 'International Tables Vol C Tables 4.2.6.8 and 6.1.1.4'

loop_
_geom_angle_atom_site_label_1
_geom_angle_atom_site_label_2
_geom_angle_atom_site_label_3
_geom_angle
O35 Rh1 N4 91.41(17)
O35 Rh1 N21 88.52(17)
N4 Rh1 N21 178.4(2)
O35 Rh1 N28 85.09(18)
N4 Rh1 N28 97.50(19)
N21 Rh1 N28 80.88(19)
O35 Rh1 N1 173.34(17)
N4 Rh1 N1 81.97(18)
N21 Rh1 N1 98.08(19)
N28 Rh1 N1 95.01(19)
O35 Rh1 Cl1 93.80(12)
N4 Rh1 Cl1 87.79(14)
N21 Rh1 Cl1 93.83(14)
N28 Rh1 Cl1 174.62(13)
N1 Rh1 Cl1 86.71(14)
C33 O35 Rh1 115.0(4)
C20 N1 C2 117.2(5)
C20 N1 Rh1 131.9(4)
C2 N1 Rh1 110.8(4)
C3 N4 C5 106.0(4)
C3 N4 Rh1 109.3(4)
C5 N4 Rh1 142.6(4)
C13 N14 C15 112.8(4)
C13 N14 H14 123.6
C15 N14 H14 123.6
C22 N21 C26 119.4(5)
C22 N21 Rh1 126.1(4)
C26 N21 Rh1 114.1(4)
C27 N28 C29 110.8(5)
C27 N28 C32 111.4(4)
C29 N28 C32 105.5(4)
C27 N28 Rh1 105.5(4)
C29 N28 Rh1 115.7(3)
C32 N28 Rh1 108.0(4)
N1 C2 C3 115.5(5)
N1 C2 C17 124.6(6)
C3 C2 C17 119.8(5)
N4 C3 C2 121.5(5)
N4 C3 C11 113.6(5)
C2 C3 C11 125.0(5)
N4 C5 C6 129.4(5)
N4 C5 C10 109.7(5)
C6 C5 C10 120.9(5)
C7 C6 C5 118.1(5)
C7 C6 H6 121.0
C5 C6 H6 121.0
C6 C7 C8 121.3(6)
C6 C7 H7 119.4
C8 C7 H7 119.4
C9 C8 C7 121.7(6)
C9 C8 H8 119.2
C7 C8 H8 119.2
C8 C9 C10 118.8(5)
C8 C9 H9 120.6
C10 C9 H9 120.6
C9 C10 C11 135.0(5)
C9 C10 C5 119.3(5)
C11 C10 C5 105.7(5)
C12 C11 C3 114.2(5)
C12 C11 C10 140.7(5)
C3 C11 C10 105.0(5)
C16 C12 C11 122.4(5)
C16 C12 C13 107.8(5)
C11 C12 C13 129.6(6)
O13 C13 N14 127.2(5)
O13 C13 C12 127.6(6)
N14 C13 C12 105.2(5)
O15 C15 N14 124.6(5)
O15 C15 C16 129.3(6)
N14 C15 C16 106.1(5)
C12 C16 C17 122.5(5)
C12 C16 C15 108.1(5)
C17 C16 C15 129.2(6)
C18 C17 C2 116.5(5)
C18 C17 C16 127.6(5)
C2 C17 C16 115.9(5)
C19 C18 C17 118.7(5)
C19 C18 H18 120.7
C17 C18 H18 120.7
C18 C19 C20 120.8(6)
C18 C19 H19 119.6
C20 C19 H19 119.6
N1 C20 C19 122.2(5)
N1 C20 H20 118.9
C19 C20 H20 118.9
N21 C22 C23 122.2(6)
N21 C22 H22 118.9
C23 C22 H22 118.9
C24 C23 C22 118.3(6)
C24 C23 H23 120.8
C22 C23 H23 120.8
C23 C24 C25 120.2(6)
C23 C24 H24 119.9
C25 C24 H24 119.9
C24 C25 C26 119.3(6)
C24 C25 H25 120.4
C26 C25 H25 120.4
N21 C26 C25 120.5(6)
N21 C26 C27 113.7(5)
C25 C26 C27 125.8(6)
N28 C27 C26 110.1(5)
N28 C27 H27A 109.6
C26 C27 H27A 109.6
N28 C27 H27B 109.6
C26 C27 H27B 109.6
H27A C27 H27B 108.1
C30 C29 N28 105.4(5)
C30 C29 H29A 110.7
N28 C29 H29A 110.7
C30 C29 H29B 110.7
N28 C29 H29B 110.7
H29A C29 H29B 108.8
C29 C30 C31 101.7(5)
C29 C30 H30A 111.4
C31 C30 H30A 111.4
C29 C30 H30B 111.4
C31 C30 H30B 111.4
H30A C30 H30B 109.3
C32 C31 C30 103.1(5)
C32 C31 H31A 111.1
C30 C31 H31A 111.1
C32 C31 H31B 111.1
C30 C31 H31B 111.1
H31A C31 H31B 109.1
C31 C32 N28 105.5(4)
C31 C32 C33 113.6(5)
N28 C32 C33 112.2(5)
C31 C32 H32 108.5
N28 C32 H32 108.5
C33 C32 H32 108.5
O34 C33 O35 123.3(6)
O34 C33 C32 118.8(5)
O35 C33 C32 117.9(6)
Cl3 C100 Cl2 111.7(3)
Cl3 C100 H10A 109.3
Cl2 C100 H10A 109.3
Cl3 C100 H10B 109.3
Cl2 C100 H10B 109.3
H10A C100 H10B 107.9

loop_
_geom_bond_atom_site_label_1
_geom_bond_atom_site_label_2
_geom_bond_distance
Rh1 O35 2.004(4)
Rh1 N4 2.032(4)
Rh1 N21 2.032(4)
Rh1 N28 2.057(5)
Rh1 N1 2.071(5)
Rh1 Cl1 2.3400(16)
O13 C13 1.206(7)
O15 C15 1.219(8)
O34 C33 1.225(7)
O35 C33 1.290(7)
N1 C20 1.332(8)
N1 C2 1.367(7)
N4 C3 1.353(7)
N4 C5 1.391(7)
N14 C13 1.372(8)
N14 C15 1.398(8)
N14 H14 0.8800
N21 C22 1.338(7)
N21 C26 1.364(8)
N28 C27 1.481(7)
N28 C29 1.514(7)
N28 C32 1.530(7)
C2 C3 1.394(8)
C2 C17 1.408(8)
C3 C11 1.407(7)
C5 C6 1.393(8)
C5 C10 1.450(7)
C6 C7 1.376(8)
C6 H6 0.9500
C7 C8 1.406(7)
C7 H7 0.9500
C8 C9 1.377(8)
C8 H8 0.9500
C9 C10 1.387(8)
C9 H9 0.9500
C10 C11 1.434(8)
C11 C12 1.403(8)
C12 C16 1.385(9)
C12 C13 1.517(6)
C15 C16 1.480(8)
C16 C17 1.422(8)
C17 C18 1.407(9)
C18 C19 1.387(7)
C18 H18 0.9500
C19 C20 1.396(8)
C19 H19 0.9500
C20 H20 0.9500
C22 C23 1.387(7)
C22 H22 0.9500
C23 C24 1.371(10)
C23 H23 0.9500
C24 C25 1.382(9)
C24 H24 0.9500
C25 C26 1.384(7)
C25 H25 0.9500
C26 C27 1.485(9)
C27 H27A 0.9900
C27 H27B 0.9900
C29 C30 1.505(9)
C29 H29A 0.9900
C29 H29B 0.9900
C30 C31 1.521(8)
C30 H30A 0.9900
C30 H30B 0.9900
C31 C32 1.511(8)
C31 H31A 0.9900
C31 H31B 0.9900
C32 C33 1.530(8)
C32 H32 1.0000
Cl2 C100 1.760(7)
Cl3 C100 1.752(6)
C100 H10A 0.9900
C100 H10B 0.9900

loop_
_geom_hbond_atom_site_label_D
_geom_hbond_atom_site_label_H
_geom_hbond_atom_site_label_A
_geom_hbond_distance_DH
_geom_hbond_distance_HA
_geom_hbond_distance_DA
_geom_hbond_angle_DHA
_geom_hbond_site_symmetry_A
N14 H14 O34 0.88 2.06 2.838(6) 146.6 2

loop_
_geom_torsion_atom_site_label_1
_geom_torsion_atom_site_label_2
_geom_torsion_atom_site_label_3
_geom_torsion_atom_site_label_4
_geom_torsion
C20 N1 C2 C3 178.3(5)
Rh1 N1 C2 C3 -4.8(7)
C20 N1 C2 C17 -4.4(9)
Rh1 N1 C2 C17 172.4(5)
C5 N4 C3 C2 176.4(5)
Rh1 N4 C3 C2 8.8(7)
C5 N4 C3 C11 -1.9(7)
Rh1 N4 C3 C11 -169.5(4)
N1 C2 C3 N4 -2.7(8)
C17 C2 C3 N4 179.9(6)
N1 C2 C3 C11 175.3(6)
C17 C2 C3 C11 -2.1(9)
C3 N4 C5 C6 179.7(6)
Rh1 N4 C5 C6 -19.8(11)
C3 N4 C5 C10 2.5(6)
Rh1 N4 C5 C10 163.0(5)
N4 C5 C6 C7 -176.2(6)
C10 C5 C6 C7 0.7(9)
C5 C6 C7 C8 0.2(9)
C6 C7 C8 C9 -1.0(10)
C7 C8 C9 C10 0.7(10)
C8 C9 C10 C11 178.5(7)
C8 C9 C10 C5 0.3(9)
N4 C5 C10 C9 176.5(5)
C6 C5 C10 C9 -1.0(9)
N4 C5 C10 C11 -2.3(7)
C6 C5 C10 C11 -179.7(5)
N4 C3 C11 C12 178.6(5)
C2 C3 C11 C12 0.4(9)
N4 C3 C11 C10 0.5(7)
C2 C3 C11 C10 -177.7(6)
C9 C10 C11 C12 5.4(14)
C5 C10 C11 C12 -176.2(7)
C9 C10 C11 C3 -177.4(7)
C5 C10 C11 C3 1.1(6)
C3 C11 C12 C16 1.0(9)
C10 C11 C12 C16 178.1(7)
C3 C11 C12 C13 -174.8(6)
C10 C11 C12 C13 2.3(13)
C15 N14 C13 O13 -178.6(6)
C15 N14 C13 C12 1.2(7)
C16 C12 C13 O13 178.8(6)
C11 C12 C13 O13 -5.0(11)
C16 C12 C13 N14 -1.1(7)
C11 C12 C13 N14 175.2(6)
C13 N14 C15 O15 -179.9(6)
C13 N14 C15 C16 -0.9(7)
C11 C12 C16 C17 -0.7(10)
C13 C12 C16 C17 175.8(6)
C11 C12 C16 C15 -176.0(6)
C13 C12 C16 C15 0.6(7)
O15 C15 C16 C12 179.0(6)
N14 C15 C16 C12 0.1(7)
O15 C15 C16 C17 4.2(12)
N14 C15 C16 C17 -174.7(6)
N1 C2 C17 C18 3.7(9)
C3 C2 C17 C18 -179.2(6)
N1 C2 C17 C16 -175.0(6)
C3 C2 C17 C16 2.2(9)
C12 C16 C17 C18 -179.3(6)
C15 C16 C17 C18 -5.1(11)
C12 C16 C17 C2 -0.9(9)
C15 C16 C17 C2 173.3(6)
C2 C17 C18 C19 -0.5(9)
C16 C17 C18 C19 178.0(6)
C17 C18 C19 C20 -1.7(10)
C2 N1 C20 C19 2.0(9)
Rh1 N1 C20 C19 -174.0(5)
C18 C19 C20 N1 1.0(10)
C26 N21 C22 C23 4.1(9)
Rh1 N21 C22 C23 175.9(5)
N21 C22 C23 C24 -1.0(10)
C22 C23 C24 C25 -2.2(10)
C23 C24 C25 C26 2.1(10)
C22 N21 C26 C25 -4.0(9)
Rh1 N21 C26 C25 -176.9(4)
C22 N21 C26 C27 178.2(5)
Rh1 N21 C26 C27 5.4(6)
C24 C25 C26 N21 1.0(9)
C24 C25 C26 C27 178.4(6)
C29 N28 C27 C26 168.3(5)
C32 N28 C27 C26 -74.6(6)
Rh1 N28 C27 C26 42.3(5)
N21 C26 C27 N28 -32.6(7)
C25 C26 C27 N28 149.8(6)
C27 N28 C29 C30 139.9(5)
C32 N28 C29 C30 19.2(6)
Rh1 N28 C29 C30 -100.1(5)
N28 C29 C30 C31 -38.5(6)
C29 C30 C31 C32 43.1(7)
C30 C31 C32 N28 -31.6(6)
C30 C31 C32 C33 91.7(6)
C27 N28 C32 C31 -112.4(5)
C29 N28 C32 C31 7.9(5)
Rh1 N28 C32 C31 132.2(4)
C27 N28 C32 C33 123.5(5)
C29 N28 C32 C33 -116.2(5)
Rh1 N28 C32 C33 8.1(5)
Rh1 O35 C33 O34 -168.2(4)
Rh1 O35 C33 C32 14.9(5)
C31 C32 C33 O34 47.9(6)
N28 C32 C33 O34 167.4(4)
C31 C32 C33 O35 -135.0(5)
N28 C32 C33 O35 -15.5(6)
